data_4022554
loop_
_publ_author_name
'Andrea Cappelli'
'Gal.la Pericot Mohr'
'Maurizio Anzini'
'Salvatore Vomero'
'Alessandro Donati'
'Mario Casolaro'
'Raniero Mendichi'
'Gianluca Giorgi'
'Francesco Makovec'

_publ_contact_author_address
; Dipartimento Farmaco Chimico Tecnologico,
  Universit\`a degli Studi di Siena
  Via Aldo Moro
  I-53100 Siena
  Italy
;
_publ_contact_author_email cappelli@unisi.it
_publ_contact_author_fax '+39 0577 234333'
_publ_contact_author_name 'Andrea Cappelli'
_publ_contact_author_phone '+39 0577 234230'
_publ_section_title
;
 Synthesis and Characterization of a New Benzofulvene Polymer
 Showing a Thermoreversible Polymerization Behavior
;
_journal_name_full 'Journal of Organic Chemistry'
_journal_page_first 9473
_journal_page_last 9476
_journal_paper_doi 10.1021/jo035104h
_journal_volume 68
_journal_year 2003
_chemical_formula_sum 'C20 H20 O3'
_chemical_formula_weight 308.36
_chemical_melting_point 82
_chemical_name_systematic
;
Ethyl 1-hydroxy-1-methyl-3-(4-methylphenyl)-1H-indene-2-carboxylate
;
_space_group_IT_number 2
_symmetry_cell_setting triclinic
_symmetry_Int_Tables_number 2
_symmetry_space_group_name_Hall '-P 1'
_symmetry_space_group_name_H-M 'P -1'
_atom_sites_solution_hydrogens geom
_atom_sites_solution_primary direct
_atom_sites_solution_secondary difmap
_audit_conform_dict_location ftp://ftp.iucr.org/pub/cif_core.dic
_audit_conform_dict_name cif_core.dic
_audit_conform_dict_version 2.2
_audit_creation_date 2003-01-31T17:19:27-00:00
_audit_creation_method 'WinGX routine CIF_UPDATE'
_cell_angle_alpha 76.63
_cell_angle_beta 84.390(10)
_cell_angle_gamma 77.470(10)
_cell_formula_units_Z 2
_cell_length_a 5.8050(10)
_cell_length_b 10.2310(10)
_cell_length_c 15.0150(10)
_cell_measurement_reflns_used 42
_cell_measurement_temperature 293(2)
_cell_measurement_theta_max 38
_cell_measurement_theta_min 10
_cell_volume 845.86(18)
_computing_cell_refinement 'Siemens XSCANS'
_computing_data_collection 'Siemens XSCANS'
_computing_data_reduction 'Siemens XSCANS'
_computing_molecular_graphics 'Ortep-3 for Windows (Farrugia, 1997)'
_computing_publication_material 'WinGX publication routines (Farrugia, 1999)'
_computing_structure_refinement 'SHELXL-97 (Sheldrick, 1997)'
_computing_structure_solution 'SHELXS-97 (Sheldrick, 1997)'
_diffrn_ambient_temperature 293(2)
_diffrn_measured_fraction_theta_full 0.989
_diffrn_measured_fraction_theta_max 0.989
_diffrn_measurement_device_type 'Siemens P4'
_diffrn_measurement_method '\w scans'
_diffrn_radiation_monochromator graphite
_diffrn_radiation_type MoK\a
_diffrn_radiation_wavelength 0.71073
_diffrn_reflns_av_R_equivalents 0.0148
_diffrn_reflns_av_unetI/netI 0.017
_diffrn_reflns_limit_h_max 6
_diffrn_reflns_limit_h_min -1
_diffrn_reflns_limit_k_max 11
_diffrn_reflns_limit_k_min -11
_diffrn_reflns_limit_l_max 17
_diffrn_reflns_limit_l_min -17
_diffrn_reflns_number 3893
_diffrn_reflns_theta_full 25
_diffrn_reflns_theta_max 25
_diffrn_reflns_theta_min 2.25
_diffrn_standards_decay_% 0.9
_diffrn_standards_interval_count 100
_diffrn_standards_number 3
_exptl_absorpt_coefficient_mu 0.08
_exptl_absorpt_correction_type none
_exptl_crystal_colour pale-yellow
_exptl_crystal_density_diffrn 1.211
_exptl_crystal_density_method 'not measured'
_exptl_crystal_description prism
_exptl_crystal_F_000 328
_exptl_crystal_size_max 0.4
_exptl_crystal_size_mid 0.3
_exptl_crystal_size_min 0.4
_refine_diff_density_max 0.476
_refine_diff_density_min -0.424
_refine_diff_density_rms 0.041
_refine_ls_extinction_method none
_refine_ls_goodness_of_fit_ref 1.032
_refine_ls_hydrogen_treatment mixed
_refine_ls_matrix_type full
_refine_ls_number_parameters 238
_refine_ls_number_reflns 2945
_refine_ls_number_restraints 1
_refine_ls_restrained_S_all 1.035
_refine_ls_R_factor_all 0.06
_refine_ls_R_factor_gt 0.0494
_refine_ls_shift/su_max 0.001
_refine_ls_shift/su_mean 0
_refine_ls_structure_factor_coef Fsqd
_refine_ls_weighting_details 'calc w=1/[\s^2^(Fo^2^)+(0.0676P)^2^+0.3698P] where P=(Fo^2^+2Fc^2^)/3'
_refine_ls_weighting_scheme calc
_refine_ls_wR_factor_gt 0.1282
_refine_ls_wR_factor_ref 0.1374
_reflns_number_gt 2431
_reflns_number_total 2945
_reflns_threshold_expression >2sigma(I)
_cod_data_source_file jo035104hrom20030728_022542_2.cif
_cod_data_source_block VC624
_cod_depositor_comments
;
The following automatic conversions were performed:
'_symmetry_cell_setting' value 'Triclinic' changed to 'triclinic'
according to '/home/saulius/struct/CIF-dictionaries/cif_core.dic'
dictionary named 'cif_core.dic' version 2.4.1 from 2010-06-29.

Automatic conversion script
Id: cif_fix_enum 1527 2010-12-29 10:47:43Z saulius 
;
_cod_database_code 4022554

loop_
_symmetry_equiv_pos_as_xyz
'x, y, z'
'-x, -y, -z'

loop_
_atom_site_label
_atom_site_type_symbol
_atom_site_fract_x
_atom_site_fract_y
_atom_site_fract_z
_atom_site_U_iso_or_equiv
_atom_site_adp_type
_atom_site_occupancy
_atom_site_symmetry_multiplicity
_atom_site_calc_flag
_atom_site_refinement_flags
_atom_site_disorder_assembly
_atom_site_disorder_group
C1 C 0.1035(3) 0.81965(17) 0.74363(11) 0.0339(4) Uani 1 1 d . . .
C2 C 0.0475(3) 0.73311(18) 0.82154(12) 0.0360(4) Uani 1 1 d . . .
C3 C -0.0613(3) 0.61975(17) 0.80133(12) 0.0391(4) Uani 1 1 d . . .
C4 C -0.0527(3) 0.65510(18) 0.69785(13) 0.0402(4) Uani 1 1 d . . .
C5 C -0.1353(4) 0.5940(2) 0.63802(15) 0.0575(6) Uani 1 1 d . . .
H5 H -0.1984 0.5157 0.6595 0.080(8) Uiso 1 1 calc R . .
C6 C -0.1221(5) 0.6521(2) 0.54488(15) 0.0650(7) Uani 1 1 d . . .
H6 H -0.1786 0.6124 0.5038 0.079(8) Uiso 1 1 calc R . .
C7 C -0.0271(4) 0.7670(2) 0.51227(14) 0.0580(6) Uani 1 1 d . . .
H7 H -0.0198 0.8039 0.4496 0.069(7) Uiso 1 1 calc R . .
C8 C 0.0577(4) 0.8283(2) 0.57179(12) 0.0459(5) Uani 1 1 d . . .
H8 H 0.1235 0.9056 0.5498 0.049(6) Uiso 1 1 calc R . .
C9 C 0.0421(3) 0.77185(17) 0.66506(12) 0.0364(4) Uani 1 1 d . . .
C10 C 0.0842(4) 0.73064(19) 0.91735(12) 0.0435(5) Uani 1 1 d . . .
O10 O 0.0265(4) 0.6461(2) 0.98007(10) 0.0821(6) Uani 1 1 d . . .
O11 O 0.1897(3) 0.82717(16) 0.92929(9) 0.0610(4) Uani 1 1 d . A .
C12 C 0.2228(6) 0.8305(3) 1.02284(17) 0.0934(10) Uani 1 1 d D . .
H12A H 0.098 0.7947 1.0623 0.103 Uiso 0.572(8) 1 calc PR A 1
H12B H 0.2098 0.9249 1.0273 0.103 Uiso 0.572(8) 1 calc PR A 1
H12C H 0.2532 0.7382 1.0603 0.103 Uiso 0.428(8) 1 calc PR A 2
H12D H 0.0826 0.8829 1.0483 0.103 Uiso 0.428(8) 1 calc PR A 2
C13A C 0.4551(8) 0.7495(6) 1.0559(4) 0.095(2) Uani 0.572(8) 1 d PD A 1
H13A H 0.461 0.654 1.0594 0.114 Uiso 0.572(8) 1 calc PR A 1
H13B H 0.4753 0.7632 1.1156 0.114 Uiso 0.572(8) 1 calc PR A 1
H13C H 0.5792 0.779 1.0142 0.114 Uiso 0.572(8) 1 calc PR A 1
C13B C 0.4293(15) 0.8964(10) 1.0208(5) 0.102(3) Uani 0.428(8) 1 d P A 2
H13D H 0.4769 0.8842 1.0821 0.123 Uiso 0.428(8) 1 calc PR A 2
H13E H 0.3859 0.9926 0.9942 0.123 Uiso 0.428(8) 1 calc PR A 2
H13F H 0.558 0.8549 0.9847 0.123 Uiso 0.428(8) 1 calc PR A 2
O14 O 0.0789(3) 0.48637(13) 0.83123(10) 0.0530(4) Uani 1 1 d . . .
H14O H 0.0564 0.4606 0.8867 0.077(9) Uiso 1 1 calc R . .
C14 C 0.4916(5) 1.3131(2) 0.6779(2) 0.0689(7) Uani 1 1 d . . .
H14A H 0.6199 1.299 0.717 0.137(14) Uiso 1 1 calc R . .
H14B H 0.3706 1.388 0.6902 0.167(18) Uiso 1 1 calc R . .
H14C H 0.548 1.334 0.615 0.127(13) Uiso 1 1 calc R . .
C15 C -0.3134(4) 0.6252(2) 0.84063(15) 0.0545(5) Uani 1 1 d . . .
H15A H -0.3132 0.5986 0.9063 0.071(7) Uiso 1 1 calc R . .
H15B H -0.3834 0.5637 0.8176 0.078(8) Uiso 1 1 calc R . .
H15C H -0.4031 0.7169 0.8229 0.081(8) Uiso 1 1 calc R . .
C1' C 0.2042(3) 0.94453(17) 0.72930(11) 0.0353(4) Uani 1 1 d . . .
C2' C 0.0892(3) 1.05778(19) 0.76385(12) 0.0416(4) Uani 1 1 d . . .
H2' H -0.0517 1.0544 0.7988 0.050(6) Uiso 1 1 calc R . .
C3' C 0.1813(4) 1.1754(2) 0.74700(13) 0.0465(5) Uani 1 1 d . . .
H3' H 0.1006 1.25 0.7706 0.058(6) Uiso 1 1 calc R . .
C4' C 0.3911(4) 1.1845(2) 0.69578(14) 0.0470(5) Uani 1 1 d . . .
C5' C 0.5054(4) 1.0714(2) 0.66089(15) 0.0500(5) Uani 1 1 d . . .
H5' H 0.6472 1.0747 0.6266 0.059(6) Uiso 1 1 calc R . .
C6' C 0.4127(3) 0.95396(19) 0.67622(13) 0.0434(5) Uani 1 1 d . . .
H6' H 0.4905 0.8806 0.6508 0.047(5) Uiso 1 1 calc R . .

loop_
_atom_site_aniso_label
_atom_site_aniso_U_11
_atom_site_aniso_U_22
_atom_site_aniso_U_33
_atom_site_aniso_U_23
_atom_site_aniso_U_13
_atom_site_aniso_U_12
C1 0.0369(9) 0.0322(9) 0.0325(9) -0.0059(7) -0.0019(7) -0.0075(7)
C2 0.0403(10) 0.0348(9) 0.0324(9) -0.0041(7) -0.0016(7) -0.0097(7)
C3 0.0489(11) 0.0303(9) 0.0377(10) -0.0018(7) -0.0029(8) -0.0125(8)
C4 0.0495(11) 0.0336(9) 0.0380(10) -0.0051(7) -0.0046(8) -0.0112(8)
C5 0.0824(16) 0.0451(12) 0.0530(12) -0.0093(9) -0.0138(11) -0.0268(11)
C6 0.0980(19) 0.0605(14) 0.0478(12) -0.0182(11) -0.0196(12) -0.0262(13)
C7 0.0856(17) 0.0575(13) 0.0337(11) -0.0075(9) -0.0098(10) -0.0197(12)
C8 0.0621(13) 0.0434(10) 0.0338(10) -0.0039(8) -0.0034(8) -0.0179(9)
C9 0.0429(10) 0.0328(9) 0.0331(9) -0.0056(7) -0.0037(7) -0.0074(7)
C10 0.0529(11) 0.0452(11) 0.0328(9) -0.0041(8) -0.0006(8) -0.0159(9)
O10 0.1332(17) 0.0875(12) 0.0344(8) 0.0116(8) -0.0092(9) -0.0657(12)
O11 0.0947(12) 0.0663(10) 0.0325(7) -0.0088(6) -0.0066(7) -0.0391(9)
C12 0.145(3) 0.117(2) 0.0405(13) -0.0217(14) -0.0094(15) -0.067(2)
C13A 0.118(5) 0.101(5) 0.067(3) -0.019(3) -0.029(3) -0.013(4)
C13B 0.120(7) 0.146(8) 0.073(5) -0.041(5) -0.013(4) -0.072(6)
O14 0.0749(10) 0.0334(7) 0.0444(9) 0.0007(6) -0.0043(7) -0.0062(7)
C14 0.0765(17) 0.0527(14) 0.0861(19) -0.0105(12) -0.0047(14) -0.0356(13)
C15 0.0533(13) 0.0572(13) 0.0540(13) -0.0041(10) 0.0017(10) -0.0235(11)
C1' 0.0430(10) 0.0352(9) 0.0282(8) -0.0024(7) -0.0046(7) -0.0121(8)
C2' 0.0474(11) 0.0427(10) 0.0374(10) -0.0109(8) 0.0037(8) -0.0150(8)
C3' 0.0575(12) 0.0392(10) 0.0471(11) -0.0147(8) -0.0024(9) -0.0131(9)
C4' 0.0532(12) 0.0418(11) 0.0495(11) -0.0057(8) -0.0087(9) -0.0190(9)
C5' 0.0459(11) 0.0500(12) 0.0551(12) -0.0070(9) 0.0055(9) -0.0197(9)
C6' 0.0467(11) 0.0386(10) 0.0451(11) -0.0088(8) 0.0028(8) -0.0114(8)

loop_
_atom_type_symbol
_atom_type_description
_atom_type_scat_dispersion_real
_atom_type_scat_dispersion_imag
_atom_type_scat_source
C C 0.0033 0.0016 'International Tables Vol C Tables 4.2.6.8 and 6.1.1.4'
H H 0 0 'International Tables Vol C Tables 4.2.6.8 and 6.1.1.4'
O O 0.0106 0.006 'International Tables Vol C Tables 4.2.6.8 and 6.1.1.4'

loop_
_geom_angle_atom_site_label_1
_geom_angle_atom_site_label_2
_geom_angle_atom_site_label_3
_geom_angle
C2 C1 C9 108.16(15)
C2 C1 C1' 130.92(16)
C9 C1 C1' 120.92(14)
C1 C2 C10 129.91(17)
C1 C2 C3 111.66(15)
C10 C2 C3 118.38(15)
O14 C3 C4 108.83(15)
O14 C3 C15 110.49(15)
C4 C3 C15 111.23(16)
O14 C3 C2 112.52(15)
C4 C3 C2 101.04(13)
C15 C3 C2 112.36(16)
C5 C4 C9 120.37(18)
C5 C4 C3 129.32(17)
C9 C4 C3 110.19(15)
C4 C5 C6 118.5(2)
C4 C5 H5 120.7
C6 C5 H5 120.7
C7 C6 C5 121.2(2)
C7 C6 H6 119.4
C5 C6 H6 119.4
C6 C7 C8 120.64(19)
C6 C7 H7 119.7
C8 C7 H7 119.7
C7 C8 C9 118.40(18)
C7 C8 H8 120.8
C9 C8 H8 120.8
C8 C9 C4 120.85(17)
C8 C9 C1 130.15(17)
C4 C9 C1 108.94(15)
O10 C10 O11 122.37(18)
O10 C10 C2 122.55(18)
O11 C10 C2 115.07(15)
C10 O11 C12 116.68(18)
O11 C12 C13A 112.9(3)
O11 C12 C13B 107.0(3)
C13A C12 C13B 58.4(4)
O11 C12 H12A 109
C13A C12 H12A 109
C13B C12 H12A 143.8
O11 C12 H12B 109
C13A C12 H12B 109
C13B C12 H12B 55.9
H12A C12 H12B 107.8
O11 C12 H12C 110.3
C13A C12 H12C 53.4
C13B C12 H12C 110.3
H12A C12 H12C 59.4
H12B C12 H12C 140.7
O11 C12 H12D 110.3
C13A C12 H12D 136.8
C13B C12 H12D 110.3
H12A C12 H12D 52.9
H12B C12 H12D 57.1
H12C C12 H12D 108.6
C12 C13A H13A 109.5
C12 C13A H13B 109.5
C12 C13A H13C 109.5
C12 C13B H13D 109.5
C12 C13B H13E 109.5
H13D C13B H13E 109.5
C12 C13B H13F 109.5
H13D C13B H13F 109.5
H13E C13B H13F 109.5
C3 O14 H14O 109.5
C4' C14 H14A 109.5
C4' C14 H14B 109.5
H14A C14 H14B 109.5
C4' C14 H14C 109.5
H14A C14 H14C 109.5
H14B C14 H14C 109.5
C3 C15 H15A 109.5
C3 C15 H15B 109.5
H15A C15 H15B 109.5
C3 C15 H15C 109.5
H15A C15 H15C 109.5
H15B C15 H15C 109.5
C2' C1' C6' 118.00(16)
C2' C1' C1 121.63(16)
C6' C1' C1 120.28(16)
C3' C2' C1' 120.90(18)
C3' C2' H2' 119.5
C1' C2' H2' 119.5
C2' C3' C4' 121.39(18)
C2' C3' H3' 119.3
C4' C3' H3' 119.3
C3' C4' C5' 117.65(17)
C3' C4' C14 121.2(2)
C5' C4' C14 121.1(2)
C6' C5' C4' 121.35(19)
C6' C5' H5' 119.3
C4' C5' H5' 119.3
C5' C6' C1' 120.67(18)
C5' C6' H6' 119.7
C1' C6' H6' 119.7

loop_
_geom_bond_atom_site_label_1
_geom_bond_atom_site_label_2
_geom_bond_distance
C1 C2 1.352(2)
C1 C9 1.477(2)
C1 C1' 1.481(2)
C2 C10 1.469(3)
C2 C3 1.534(2)
C3 O14 1.426(2)
C3 C4 1.510(3)
C3 C15 1.518(3)
C4 C5 1.379(3)
C4 C9 1.390(3)
C5 C6 1.389(3)
C5 H5 0.93
C6 C7 1.374(3)
C6 H6 0.93
C7 C8 1.384(3)
C7 H7 0.93
C8 C9 1.388(3)
C8 H8 0.93
C10 O10 1.198(2)
C10 O11 1.322(2)
O11 C12 1.445(3)
C12 C13A 1.4856(11)
C12 C13B 1.492(7)
C12 H12A 0.97
C12 H12B 0.97
C12 H12C 0.97
C12 H12D 0.97
C13A H13A 0.96
C13A H13B 0.96
C13A H13C 0.96
C13B H13D 0.96
C13B H13E 0.96
C13B H13F 0.96
O14 H14O 0.82
C14 C4' 1.511(3)
C14 H14A 0.96
C14 H14B 0.96
C14 H14C 0.96
C15 H15A 0.96
C15 H15B 0.96
C15 H15C 0.96
C1' C2' 1.390(3)
C1' C6' 1.391(3)
C2' C3' 1.382(3)
C2' H2' 0.93
C3' C4' 1.384(3)
C3' H3' 0.93
C4' C5' 1.391(3)
C5' C6' 1.383(3)
C5' H5' 0.93
C6' H6' 0.93
